data_1542369
loop_
_publ_author_name
'Manjappa, Kiran B.'
'Syu, Jia-Ru'
'Yang, Ding-Yah'

_publ_section_title
;
 Visible-Light-Promoted and Yb(OTf)3-Catalyzed Constructions of
 Coumarin-Pyrrole-(Iso)quinoline-Fused Pentacycles: Synthesis of
 Lamellarin Core, Lamellarin D Trimethyl Ether, and Lamellarin H.
;
_journal_issue 2
_journal_name_full 'Organic letters'
_journal_page_first 332
_journal_page_last 335
_journal_paper_doi 10.1021/acs.orglett.5b03524
_journal_volume 18
_journal_year 2016
_chemical_formula_moiety 'C25 H15 N O2'
_chemical_formula_sum 'C25 H15 N O2'
_chemical_formula_weight 361.38
_space_group_IT_number 62
_symmetry_cell_setting orthorhombic
_symmetry_Int_Tables_number 62
_symmetry_space_group_name_Hall '-P 2ac 2n'
_symmetry_space_group_name_H-M 'P n m a'
_atom_sites_solution_hydrogens geom
_atom_sites_solution_primary direct
_atom_sites_solution_secondary difmap
_audit_creation_method SHELXL-97
_cell_angle_alpha 90.00
_cell_angle_beta 90.00
_cell_angle_gamma 90.00
_cell_formula_units_Z 4
_cell_length_a 23.3899(8)
_cell_length_b 6.7857(3)
_cell_length_c 11.1470(5)
_cell_measurement_reflns_used 9990
_cell_measurement_temperature 299(2)
_cell_measurement_theta_max 26.24
_cell_measurement_theta_min 3.13
_cell_volume 1769.22(13)
_computing_cell_refinement 'SAINT V7.34A (Bruker AXS, 2006)'
_computing_data_collection 'APEX2 (Bruker AXS, 2010)'
_computing_data_reduction 'SAINT V7.34A (Bruker AXS, 2006)'
_computing_molecular_graphics 'SHELXTL (Sheldrick, 2008)'
_computing_publication_material SHELXTL
_computing_structure_refinement 'SHELXL-97 (Sheldrick, 2008)'
_computing_structure_solution 'SHELXS-97 (Sheldrick, 2008)'
_diffrn_ambient_temperature 299(2)
_diffrn_measured_fraction_theta_full 0.997
_diffrn_measured_fraction_theta_max 0.997
_diffrn_measurement_device_type 'Bruker APEX-II CCD'
_diffrn_measurement_method '\f and \w scans'
_diffrn_radiation_monochromator graphite
_diffrn_radiation_probe x-ray
_diffrn_radiation_type MoK\a
_diffrn_radiation_wavelength 0.71073
_diffrn_reflns_av_R_equivalents 0.0407
_diffrn_reflns_av_sigmaI/netI 0.0120
_diffrn_reflns_limit_h_max 28
_diffrn_reflns_limit_h_min -29
_diffrn_reflns_limit_k_max 8
_diffrn_reflns_limit_k_min -8
_diffrn_reflns_limit_l_max 13
_diffrn_reflns_limit_l_min -13
_diffrn_reflns_number 44862
_diffrn_reflns_theta_full 26.39
_diffrn_reflns_theta_max 26.39
_diffrn_reflns_theta_min 3.19
_diffrn_source 'fine-focus sealed tube'
_exptl_absorpt_coefficient_mu 0.086
_exptl_absorpt_correction_T_max 0.9889
_exptl_absorpt_correction_T_min 0.9696
_exptl_absorpt_correction_type multi-scan
_exptl_absorpt_process_details 'SADABS V2012/1 (Bruker AXS Inc.)'
_exptl_crystal_colour yellow
_exptl_crystal_density_diffrn 1.357
_exptl_crystal_density_method 'not measured'
_exptl_crystal_description parallelepiped
_exptl_crystal_F_000 752
_exptl_crystal_size_max 0.36
_exptl_crystal_size_mid 0.26
_exptl_crystal_size_min 0.13
_refine_diff_density_max 0.769
_refine_diff_density_min -0.269
_refine_diff_density_rms 0.047
_refine_ls_extinction_coef 0.007(2)
_refine_ls_extinction_expression Fc^*^=kFc[1+0.001xFc^2^\l^3^/sin(2\q)]^-1/4^
_refine_ls_extinction_method SHELXL
_refine_ls_goodness_of_fit_ref 1.086
_refine_ls_hydrogen_treatment constr
_refine_ls_matrix_type full
_refine_ls_number_parameters 164
_refine_ls_number_reflns 1971
_refine_ls_number_restraints 0
_refine_ls_restrained_S_all 1.086
_refine_ls_R_factor_all 0.0759
_refine_ls_R_factor_gt 0.0612
_refine_ls_shift/su_max 0.008
_refine_ls_shift/su_mean 0.002
_refine_ls_structure_factor_coef Fsqd
_refine_ls_weighting_details 'calc w=1/[\s^2^(Fo^2^)+(0.0956P)^2^+1.0967P] where P=(Fo^2^+2Fc^2^)/3'
_refine_ls_weighting_scheme calc
_refine_ls_wR_factor_gt 0.1806
_refine_ls_wR_factor_ref 0.1989
_reflns_number_gt 1584
_reflns_number_total 1971
_reflns_threshold_expression >2sigma(I)
_cod_data_source_file ol5b03524_si_004.cif
_cod_data_source_block bmk2270
_cod_database_code 1542369

loop_
_symmetry_equiv_pos_as_xyz
'x, y, z'
'-x+1/2, -y, z+1/2'
'-x, y+1/2, -z'
'x+1/2, -y+1/2, -z+1/2'
'-x, -y, -z'
'x-1/2, y, -z-1/2'
'x, -y-1/2, z'
'-x-1/2, y-1/2, z-1/2'

loop_
_atom_site_label
_atom_site_type_symbol
_atom_site_fract_x
_atom_site_fract_y
_atom_site_fract_z
_atom_site_U_iso_or_equiv
_atom_site_adp_type
_atom_site_occupancy
_atom_site_symmetry_multiplicity
_atom_site_calc_flag
_atom_site_refinement_flags
O1 O 0.19074(11) 0.2500 0.4688(2) 0.0580(7) Uani 1 2 d S
O2 O 0.28460(11) 0.2500 0.4385(2) 0.0701(8) Uani 1 2 d S
N N 0.26041(11) 0.2500 0.1746(2) 0.0429(6) Uani 1 2 d S
C1 C 0.13431(14) 0.2500 0.4291(3) 0.0493(8) Uani 1 2 d S
C2 C 0.09284(18) 0.2500 0.5172(4) 0.0680(10) Uani 1 2 d S
H2A H 0.1031 0.2500 0.5978 0.082 Uiso 1 2 calc SR
C3 C 0.0363(2) 0.2500 0.4847(4) 0.0880(14) Uani 1 2 d S
H3A H 0.0081 0.2500 0.5434 0.106 Uiso 1 2 calc SR
C4 C 0.02130(18) 0.2500 0.3646(4) 0.0864(14) Uani 1 2 d S
H4A H -0.0171 0.2500 0.3432 0.104 Uiso 1 2 calc SR
C5 C 0.06275(14) 0.2500 0.2759(4) 0.0652(10) Uani 1 2 d S
H5A H 0.0521 0.2500 0.1955 0.078 Uiso 1 2 calc SR
C6 C 0.12031(13) 0.2500 0.3069(3) 0.0451(7) Uani 1 2 d S
C7 C 0.16756(12) 0.2500 0.2228(3) 0.0403(7) Uani 1 2 d S
C8 C 0.22212(12) 0.2500 0.2684(3) 0.0407(7) Uani 1 2 d S
C9 C 0.23660(14) 0.2500 0.3927(3) 0.0490(8) Uani 1 2 d S
C10 C 0.32006(14) 0.2500 0.1800(3) 0.0563(9) Uani 1 2 d S
H10A H 0.3391 0.2500 0.2532 0.068 Uiso 1 2 calc SR
C11 C 0.34885(14) 0.2500 0.0765(3) 0.0582(9) Uani 1 2 d S
H11A H 0.3886 0.2500 0.0791 0.070 Uiso 1 2 calc SR
C12 C 0.32156(15) 0.2500 -0.0372(3) 0.0510(8) Uani 1 2 d S
C13 C 0.35296(17) 0.2500 -0.1452(4) 0.0653(10) Uani 1 2 d S
H13A H 0.3927 0.2500 -0.1423 0.078 Uiso 1 2 calc SR
C14 C 0.3260(2) 0.2500 -0.2537(4) 0.0684(11) Uani 1 2 d S
H14A H 0.3475 0.2500 -0.3239 0.082 Uiso 1 2 calc SR
C15 C 0.2667(2) 0.2500 -0.2601(3) 0.0649(10) Uani 1 2 d S
H15A H 0.2486 0.2500 -0.3343 0.078 Uiso 1 2 calc SR
C16 C 0.23526(16) 0.2500 -0.1573(3) 0.0537(8) Uani 1 2 d S
H16A H 0.1956 0.2500 -0.1623 0.064 Uiso 1 2 calc SR
C17 C 0.26132(14) 0.2500 -0.0438(3) 0.0445(7) Uani 1 2 d S
C18 C 0.22958(13) 0.2500 0.0678(3) 0.0400(7) Uani 1 2 d S
C19 C 0.17130(12) 0.2500 0.0966(3) 0.0412(7) Uani 1 2 d S
C20 C 0.12307(13) 0.2500 0.0100(3) 0.0481(8) Uani 1 2 d S
C21 C 0.10040(13) 0.0760(5) -0.0314(3) 0.0807(9) Uani 1 1 d .
H21A H 0.1157 -0.0433 -0.0058 0.097 Uiso 1 1 calc R
C22 C 0.05495(15) 0.0773(7) -0.1109(3) 0.1063(13) Uani 1 1 d .
H22A H 0.0402 -0.0415 -0.1387 0.128 Uiso 1 1 calc R
C23 C 0.0316(2) 0.2500 -0.1490(4) 0.0998(19) Uani 1 2 d S
H23A H 0.0002 0.2500 -0.2002 0.120 Uiso 1 2 calc SR

loop_
_atom_site_aniso_label
_atom_site_aniso_U_11
_atom_site_aniso_U_22
_atom_site_aniso_U_33
_atom_site_aniso_U_23
_atom_site_aniso_U_13
_atom_site_aniso_U_12
O1 0.0619(14) 0.0703(16) 0.0419(12) 0.000 -0.0069(10) 0.000
O2 0.0648(16) 0.091(2) 0.0550(15) 0.000 -0.0169(12) 0.000
N 0.0445(13) 0.0421(13) 0.0422(13) 0.000 -0.0059(10) 0.000
C1 0.0571(18) 0.0471(17) 0.0437(16) 0.000 -0.0019(14) 0.000
C2 0.074(3) 0.078(3) 0.052(2) 0.000 0.0095(18) 0.000
C3 0.074(3) 0.118(4) 0.072(3) 0.000 0.026(2) 0.000
C4 0.052(2) 0.130(4) 0.078(3) 0.000 0.010(2) 0.000
C5 0.0479(19) 0.087(3) 0.060(2) 0.000 -0.0008(16) 0.000
C6 0.0485(16) 0.0417(16) 0.0452(16) 0.000 0.0000(13) 0.000
C7 0.0440(15) 0.0362(14) 0.0406(15) 0.000 -0.0059(12) 0.000
C8 0.0433(15) 0.0405(15) 0.0381(15) 0.000 -0.0039(12) 0.000
C9 0.0546(18) 0.0507(18) 0.0416(17) 0.000 -0.0086(14) 0.000
C10 0.0426(16) 0.067(2) 0.059(2) 0.000 -0.0115(14) 0.000
C11 0.0372(15) 0.074(2) 0.063(2) 0.000 -0.0004(15) 0.000
C12 0.0563(18) 0.0423(16) 0.0544(19) 0.000 0.0057(15) 0.000
C13 0.064(2) 0.059(2) 0.073(3) 0.000 0.0218(19) 0.000
C14 0.102(3) 0.052(2) 0.051(2) 0.000 0.027(2) 0.000
C15 0.096(3) 0.053(2) 0.0466(19) 0.000 0.0044(19) 0.000
C16 0.066(2) 0.0512(18) 0.0436(17) 0.000 -0.0036(15) 0.000
C17 0.0543(18) 0.0368(15) 0.0424(16) 0.000 0.0017(13) 0.000
C18 0.0441(14) 0.0374(14) 0.0384(15) 0.000 -0.0073(11) 0.000
C19 0.0429(15) 0.0410(15) 0.0398(15) 0.000 -0.0043(12) 0.000
C20 0.0431(15) 0.064(2) 0.0376(15) 0.000 -0.0066(12) 0.000
C21 0.0835(19) 0.0759(19) 0.083(2) -0.0004(16) -0.0345(16) -0.0172(16)
C22 0.093(2) 0.129(3) 0.097(2) -0.012(2) -0.046(2) -0.034(2)
C23 0.058(2) 0.174(6) 0.067(3) 0.000 -0.028(2) 0.000

loop_
_atom_type_symbol
_atom_type_description
_atom_type_scat_dispersion_real
_atom_type_scat_dispersion_imag
_atom_type_scat_source
C C 0.0033 0.0016 'International Tables Vol C Tables 4.2.6.8 and 6.1.1.4'
H H 0.0000 0.0000 'International Tables Vol C Tables 4.2.6.8 and 6.1.1.4'
N N 0.0061 0.0033 'International Tables Vol C Tables 4.2.6.8 and 6.1.1.4'
O O 0.0106 0.0060 'International Tables Vol C Tables 4.2.6.8 and 6.1.1.4'

loop_
_geom_angle_atom_site_label_1
_geom_angle_atom_site_label_2
_geom_angle_atom_site_label_3
_geom_angle
_geom_angle_site_symmetry_1
C1 O1 C9 123.1(3) .
C8 N C18 108.2(2) .
C8 N C10 128.2(3) .
C18 N C10 123.7(3) .
C2 C1 O1 116.1(3) .
C2 C1 C6 121.8(3) .
O1 C1 C6 122.0(3) .
C1 C2 C3 119.3(4) .
C1 C2 H2A 120.3 .
C3 C2 H2A 120.3 .
C4 C3 C2 120.0(4) .
C4 C3 H3A 120.0 .
C2 C3 H3A 120.0 .
C3 C4 C5 120.8(4) .
C3 C4 H4A 119.6 .
C5 C4 H4A 119.6 .
C4 C5 C6 120.1(4) .
C4 C5 H5A 120.0 .
C6 C5 H5A 120.0 .
C5 C6 C1 117.9(3) .
C5 C6 C7 125.3(3) .
C1 C6 C7 116.8(3) .
C8 C7 C19 108.2(3) .
C8 C7 C6 118.0(3) .
C19 C7 C6 133.9(3) .
N C8 C7 108.9(3) .
N C8 C9 125.7(3) .
C7 C8 C9 125.5(3) .
O2 C9 O1 117.2(3) .
O2 C9 C8 128.2(3) .
O1 C9 C8 114.6(3) .
C11 C10 N 117.8(3) .
C11 C10 H10A 121.1 .
N C10 H10A 121.1 .
C10 C11 C12 123.0(3) .
C10 C11 H11A 118.5 .
C12 C11 H11A 118.5 .
C17 C12 C13 118.4(3) .
C17 C12 C11 119.7(3) .
C13 C12 C11 121.9(3) .
C14 C13 C12 121.1(4) .
C14 C13 H13A 119.5 .
C12 C13 H13A 119.5 .
C13 C14 C15 120.5(3) .
C13 C14 H14A 119.8 .
C15 C14 H14A 119.8 .
C16 C15 C14 119.7(4) .
C16 C15 H15A 120.1 .
C14 C15 H15A 120.1 .
C15 C16 C17 121.6(4) .
C15 C16 H16A 119.2 .
C17 C16 H16A 119.2 .
C12 C17 C16 118.7(3) .
C12 C17 C18 117.8(3) .
C16 C17 C18 123.4(3) .
N C18 C19 107.9(3) .
N C18 C17 118.0(3) .
C19 C18 C17 134.1(3) .
C18 C19 C7 106.8(2) .
C18 C19 C20 126.2(3) .
C7 C19 C20 127.0(3) .
C21 C20 C21 118.5(3) 7_565
C21 C20 C19 120.77(16) 7_565
C21 C20 C19 120.77(16) .
C20 C21 C22 120.4(3) .
C20 C21 H21A 119.8 .
C22 C21 H21A 119.8 .
C23 C22 C21 120.9(4) .
C23 C22 H22A 119.6 .
C21 C22 H22A 119.6 .
C22 C23 C22 119.0(4) 7_565
C22 C23 H23A 120.5 7_565
C22 C23 H23A 120.5 .

loop_
_geom_bond_atom_site_label_1
_geom_bond_atom_site_label_2
_geom_bond_distance
_geom_bond_site_symmetry_2
O1 C1 1.392(4) .
O1 C9 1.368(4) .
O2 C9 1.233(4) .
N C8 1.376(4) .
N C18 1.392(4) .
N C10 1.396(4) .
C1 C2 1.380(5) .
C1 C6 1.401(4) .
C2 C3 1.370(6) .
C2 H2A 0.9300 .
C3 C4 1.385(7) .
C3 H3A 0.9300 .
C4 C5 1.384(5) .
C4 H4A 0.9300 .
C5 C6 1.390(5) .
C5 H5A 0.9300 .
C6 C7 1.449(4) .
C7 C8 1.374(4) .
C7 C19 1.409(4) .
C8 C9 1.426(4) .
C10 C11 1.336(5) .
C10 H10A 0.9300 .
C11 C12 1.419(5) .
C11 H11A 0.9300 .
C12 C17 1.411(5) .
C12 C13 1.410(5) .
C13 C14 1.365(6) .
C13 H13A 0.9300 .
C14 C15 1.388(6) .
C14 H14A 0.9300 .
C15 C16 1.363(5) .
C15 H15A 0.9300 .
C16 C17 1.404(4) .
C16 H16A 0.9300 .
C17 C18 1.449(4) .
C18 C19 1.400(4) .
C19 C20 1.485(4) .
C20 C21 1.374(3) 7_565
C20 C21 1.374(3) .
C21 C22 1.385(4) .
C21 H21A 0.9300 .
C22 C23 1.360(5) .
C22 H22A 0.9300 .
C23 C22 1.360(5) 7_565
C23 H23A 0.9300 .
